data_7706796
loop_
_publ_author_name
'Huang, Chun-Hua'
'Yang, Mingxue'
'Chen, Xu-Lin'
'Lu, Can-Zhong'

_publ_section_title
;
 Bright bluish-green emitting Cu(I) complexes exhibiting efficient
 thermally activated delayed fluorescence.
;
_journal_issue 15
_journal_name_full 'Dalton transactions (Cambridge, England : 2003)'
_journal_page_first 5171
_journal_page_last 5176
_journal_paper_doi 10.1039/d0dt04424e
_journal_volume 50
_journal_year 2021
_chemical_formula_moiety 'C55 H51 Cu N3 O P2, B F4'
_chemical_formula_sum 'C55 H51 B Cu F4 N3 O P2'
_chemical_formula_weight 982.27
_space_group_crystal_system triclinic
_space_group_IT_number 2
_space_group_name_Hall '-P 1'
_space_group_name_H-M_alt 'P -1'
_atom_sites_solution_hydrogens geom
_atom_sites_solution_primary dual
_audit_creation_date 2020-09-26
_audit_creation_method
;
Olex2 1.2
(compiled 2018.05.29 svn.r3508 for OlexSys, GUI svn.r5506)
;
_audit_update_record
;
2020-12-28 deposited with the CCDC.	2021-02-08 downloaded from the CCDC.
;
_cell_angle_alpha 89.8080(10)
_cell_angle_beta 77.1860(10)
_cell_angle_gamma 69.2170(10)
_cell_formula_units_Z 2
_cell_length_a 10.1047(4)
_cell_length_b 13.4469(5)
_cell_length_c 20.9832(8)
_cell_measurement_reflns_used 9660
_cell_measurement_temperature 200(2)
_cell_measurement_theta_max 27.502
_cell_measurement_theta_min 2.208
_cell_volume 2590.33(17)
_computing_cell_refinement 'SAINT V8.40A (?, 2016)'
_computing_data_reduction 'SAINT V8.40A (?, 2016)'
_computing_molecular_graphics 'Olex2 (Dolomanov et al., 2009)'
_computing_publication_material 'Olex2 (Dolomanov et al., 2009)'
_computing_structure_refinement 'ShelXL (Sheldrick, 2015)'
_computing_structure_solution 'XT (Sheldrick, 2015)'
_diffrn_ambient_temperature 200.0
_diffrn_measured_fraction_theta_full 0.994
_diffrn_measured_fraction_theta_max 0.994
_diffrn_measurement_device_type 'Bruker APEX-II CCD'
_diffrn_measurement_method '\f and \w scans'
_diffrn_radiation_type MoK\a
_diffrn_radiation_wavelength 0.71073
_diffrn_reflns_av_R_equivalents 0.0375
_diffrn_reflns_av_unetI/netI 0.0180
_diffrn_reflns_Laue_measured_fraction_full 0.994
_diffrn_reflns_Laue_measured_fraction_max 0.994
_diffrn_reflns_limit_h_max 13
_diffrn_reflns_limit_h_min -13
_diffrn_reflns_limit_k_max 17
_diffrn_reflns_limit_k_min -17
_diffrn_reflns_limit_l_max 27
_diffrn_reflns_limit_l_min -27
_diffrn_reflns_number 116735
_diffrn_reflns_point_group_measured_fraction_full 0.994
_diffrn_reflns_point_group_measured_fraction_max 0.994
_diffrn_reflns_theta_full 25.242
_diffrn_reflns_theta_max 27.547
_diffrn_reflns_theta_min 1.836
_diffrn_standards_number 0
_exptl_absorpt_coefficient_mu 0.538
_exptl_absorpt_correction_T_max 0.7456
_exptl_absorpt_correction_T_min 0.6966
_exptl_absorpt_correction_type multi-scan
_exptl_absorpt_process_details
'SADABS-2016/2 (Bruker,2016/2) was used for absorption correction. wR2(int) was 0.0737 before and 0.0524 after correction. The Ratio of minimum to maximum transmission is 0.9343. The \l/2 correction factor is Not present.'
_exptl_crystal_colour 'clear colourless'
_exptl_crystal_colour_lustre clear
_exptl_crystal_colour_primary colourless
_exptl_crystal_density_diffrn 1.259
_exptl_crystal_description block
_exptl_crystal_F_000 1020
_exptl_crystal_size_max 0.172
_exptl_crystal_size_mid 0.15
_exptl_crystal_size_min 0.149
_refine_diff_density_max 1.681
_refine_diff_density_min -0.748
_refine_diff_density_rms 0.072
_refine_ls_extinction_method none
_refine_ls_goodness_of_fit_ref 1.065
_refine_ls_hydrogen_treatment constr
_refine_ls_matrix_type full
_refine_ls_number_parameters 605
_refine_ls_number_reflns 11894
_refine_ls_number_restraints 0
_refine_ls_restrained_S_all 1.065
_refine_ls_R_factor_all 0.0554
_refine_ls_R_factor_gt 0.0509
_refine_ls_shift/su_max 0.000
_refine_ls_shift/su_mean 0.000
_refine_ls_structure_factor_coef Fsqd
_refine_ls_weighting_details 'w=1/[\s^2^(Fo^2^)+(0.0761P)^2^+2.8057P] where P=(Fo^2^+2Fc^2^)/3'
_refine_ls_weighting_scheme calc
_refine_ls_wR_factor_gt 0.1484
_refine_ls_wR_factor_ref 0.1524
_reflns_Friedel_coverage 0.000
_reflns_number_gt 10753
_reflns_number_total 11894
_reflns_threshold_expression 'I > 2\s(I)'
_cod_data_source_file d0dt04424e2.cif
_cod_data_source_block mo_11217_0m_a
_cod_depositor_comments 'Adding full bibliography for 7706795--7706797.cif.'
_cod_database_code 7706796
_shelx_shelxl_version_number 2018/1
_shelx_space_group_comment
;
The symmetry employed for this shelxl refinement is uniquely defined
by the following loop, which should always be used as a source of
symmetry information in preference to the above space-group names.
They are only intended as comments.
;
_shelx_estimated_absorpt_t_max 0.924
_shelx_estimated_absorpt_t_min 0.913
_olex2_refinement_description
;
1. Fixed Uiso
 At 1.2 times of:
  All C(H) groups, All C(H,H) groups, All N(H) groups
 At 1.5 times of:
  All C(H,H,H) groups
2.a Ternary CH refined with riding coordinates:
 C12(H12), C14(H14), C17(H17)
2.b Secondary CH2 refined with riding coordinates:
 C11(H11a,H11b), C13(H13a,H13b), C15(H15a,H15b), C16(H16a,H16b), C18(H18a,
 H18b), C19(H19a,H19b)
2.c Aromatic/amide H refined with riding coordinates:
 N3(H3), C3(H3a), C4(H4), C5(H5), C8(H8), C21(H21), C22(H22), C23(H23),
 C24(H24), C25(H25), C27(H27), C28(H28), C29(H29), C30(H30), C31(H31), C33(H33),
  C34(H34), C35(H35), C36(H36), C39(H39), C40(H40), C41(H41), C42(H42),
 C45(H45), C46(H46), C47(H47), C48(H48), C49(H49), C51(H51), C52(H52), C53(H53),
  C54(H54), C55(H55)
2.d Idealised Me refined as rotating group:
 C1(H1a,H1b,H1c)
;
_olex2_submission_special_instructions 'No special instructions were received'

loop_
_space_group_symop_operation_xyz
'x, y, z'
'-x, -y, -z'

loop_
_atom_site_label
_atom_site_type_symbol
_atom_site_fract_x
_atom_site_fract_y
_atom_site_fract_z
_atom_site_U_iso_or_equiv
_atom_site_adp_type
_atom_site_occupancy
_atom_site_site_symmetry_order
_atom_site_calc_flag
_atom_site_refinement_flags_posn
_atom_site_refinement_flags_adp
_atom_site_refinement_flags_occupancy
_atom_site_disorder_assembly
_atom_site_disorder_group
Cu1 Cu 0.45693(3) 0.42729(2) 0.26735(2) 0.02868(9) Uani 1 1 d . . . . .
P1 P 0.67542(6) 0.39362(5) 0.29271(3) 0.03046(14) Uani 1 1 d . . . . .
P2 P 0.45922(6) 0.45094(5) 0.15996(3) 0.02967(13) Uani 1 1 d . . . . .
O1 O 0.74131(19) 0.29561(15) 0.15451(9) 0.0371(4) Uani 1 1 d . . . . .
N1 N 0.3566(2) 0.32156(15) 0.30822(10) 0.0303(4) Uani 1 1 d . . . . .
N2 N 0.2716(2) 0.53411(15) 0.33086(10) 0.0293(4) Uani 1 1 d . . . . .
N3 N 0.1947(2) 0.64017(16) 0.34379(10) 0.0324(4) Uani 1 1 d . . . . .
H3 H 0.230118 0.689599 0.330140 0.039 Uiso 1 1 calc R . . . .
C1 C 0.5508(3) 0.1607(2) 0.25183(17) 0.0508(7) Uani 1 1 d . . . . .
H1A H 0.559583 0.200016 0.212672 0.076 Uiso 1 1 calc GR . . . .
H1B H 0.562707 0.087504 0.238897 0.076 Uiso 1 1 calc GR . . . .
H1C H 0.626361 0.159236 0.274516 0.076 Uiso 1 1 calc GR . . . .
C2 C 0.4042(3) 0.21460(19) 0.29662(13) 0.0348(5) Uani 1 1 d . . . . .
C3 C 0.3227(3) 0.1553(2) 0.32534(15) 0.0425(6) Uani 1 1 d . . . . .
H3A H 0.358179 0.080149 0.315807 0.051 Uiso 1 1 calc R . . . .
C4 C 0.1899(3) 0.2066(2) 0.36776(15) 0.0449(6) Uani 1 1 d . . . . .
H4 H 0.132459 0.167033 0.387583 0.054 Uiso 1 1 calc R . . . .
C5 C 0.1396(3) 0.3170(2) 0.38166(14) 0.0395(5) Uani 1 1 d . . . . .
H5 H 0.048831 0.353743 0.411476 0.047 Uiso 1 1 calc R . . . .
C6 C 0.2262(3) 0.37141(18) 0.35060(11) 0.0303(4) Uani 1 1 d . . . . .
C7 C 0.1793(2) 0.48752(18) 0.36012(11) 0.0294(4) Uani 1 1 d . . . . .
C8 C 0.0447(3) 0.56452(19) 0.39181(12) 0.0338(5) Uani 1 1 d . . . . .
H8 H -0.038099 0.551994 0.416381 0.041 Uiso 1 1 calc R . . . .
C9 C 0.0573(2) 0.66200(19) 0.38000(12) 0.0317(5) Uani 1 1 d . . . . .
C10 C -0.0514(3) 0.7740(2) 0.39811(13) 0.0346(5) Uani 1 1 d . . . . .
C11 C -0.0460(3) 0.8427(2) 0.33929(14) 0.0391(5) Uani 1 1 d . . . . .
H11A H 0.052182 0.846497 0.325355 0.047 Uiso 1 1 calc R . . . .
H11B H -0.064985 0.809365 0.301989 0.047 Uiso 1 1 calc R . . . .
C12 C -0.1604(3) 0.9558(2) 0.35811(16) 0.0457(6) Uani 1 1 d . . . . .
H12 H -0.155280 0.999481 0.319603 0.055 Uiso 1 1 calc R . . . .
C13 C -0.3115(3) 0.9501(3) 0.37815(19) 0.0565(8) Uani 1 1 d . . . . .
H13A H -0.331790 0.916895 0.341205 0.068 Uiso 1 1 calc R . . . .
H13B H -0.385792 1.022938 0.389634 0.068 Uiso 1 1 calc R . . . .
C14 C -0.3188(3) 0.8840(3) 0.43707(19) 0.0570(8) Uani 1 1 d . . . . .
H14 H -0.418403 0.880684 0.450677 0.068 Uiso 1 1 calc R . . . .
C15 C -0.2057(3) 0.7703(2) 0.41889(17) 0.0483(7) Uani 1 1 d . . . . .
H15A H -0.226131 0.736089 0.382418 0.058 Uiso 1 1 calc R . . . .
H15B H -0.211910 0.727229 0.457019 0.058 Uiso 1 1 calc R . . . .
C16 C -0.2874(4) 0.9348(3) 0.49392(18) 0.0645(10) Uani 1 1 d . . . . .
H16A H -0.293217 0.891939 0.532191 0.077 Uiso 1 1 calc R . . . .
H16B H -0.361243 1.007502 0.506737 0.077 Uiso 1 1 calc R . . . .
C17 C -0.1354(3) 0.9406(2) 0.47371(16) 0.0523(7) Uani 1 1 d . . . . .
H17 H -0.115788 0.974407 0.511194 0.063 Uiso 1 1 calc R . . . .
C18 C -0.0203(3) 0.8273(2) 0.45488(14) 0.0425(6) Uani 1 1 d . . . . .
H18A H 0.078023 0.831073 0.441437 0.051 Uiso 1 1 calc R . . . .
H18B H -0.022772 0.784293 0.493213 0.051 Uiso 1 1 calc R . . . .
C19 C -0.1274(3) 1.0071(2) 0.41528(18) 0.0523(7) Uani 1 1 d . . . . .
H19A H -0.029061 1.010695 0.401797 0.063 Uiso 1 1 calc R . . . .
H19B H -0.199157 1.080676 0.427447 0.063 Uiso 1 1 calc R . . . .
C20 C 0.6683(3) 0.3830(2) 0.38032(13) 0.0392(5) Uani 1 1 d . . . . .
C21 C 0.6044(4) 0.3152(2) 0.41275(15) 0.0511(7) Uani 1 1 d . . . . .
H21 H 0.567614 0.275238 0.388966 0.061 Uiso 1 1 calc R . . . .
C22 C 0.5936(4) 0.3051(3) 0.47900(17) 0.0654(10) Uani 1 1 d . . . . .
H22 H 0.551570 0.257210 0.500350 0.079 Uiso 1 1 calc R . . . .
C23 C 0.6442(4) 0.3650(4) 0.51427(17) 0.0716(12) Uani 1 1 d . . . . .
H23 H 0.636495 0.358510 0.559925 0.086 Uiso 1 1 calc R . . . .
C24 C 0.7049(4) 0.4332(4) 0.48331(18) 0.0724(12) Uani 1 1 d . . . . .
H24 H 0.738769 0.474615 0.507664 0.087 Uiso 1 1 calc R . . . .
C25 C 0.7178(3) 0.4427(3) 0.41613(15) 0.0540(8) Uani 1 1 d . . . . .
H25 H 0.760642 0.490304 0.394970 0.065 Uiso 1 1 calc R . . . .
C26 C 0.7650(3) 0.4889(2) 0.26933(12) 0.0356(5) Uani 1 1 d . . . . .
C27 C 0.6799(3) 0.5923(2) 0.25999(16) 0.0495(7) Uani 1 1 d . . . . .
H27 H 0.577247 0.612606 0.267501 0.059 Uiso 1 1 calc R . . . .
C28 C 0.7449(4) 0.6660(3) 0.2397(2) 0.0636(9) Uani 1 1 d . . . . .
H28 H 0.686748 0.736363 0.232911 0.076 Uiso 1 1 calc R . . . .
C29 C 0.8940(4) 0.6372(3) 0.22937(16) 0.0591(9) Uani 1 1 d . . . . .
H29 H 0.938184 0.687750 0.215499 0.071 Uiso 1 1 calc R . . . .
C30 C 0.9793(3) 0.5346(3) 0.23922(15) 0.0524(7) Uani 1 1 d . . . . .
H30 H 1.081797 0.515092 0.232243 0.063 Uiso 1 1 calc R . . . .
C31 C 0.9159(3) 0.4612(3) 0.25905(14) 0.0442(6) Uani 1 1 d . . . . .
H31 H 0.974917 0.391074 0.265843 0.053 Uiso 1 1 calc R . . . .
C32 C 0.8217(3) 0.26818(19) 0.25536(13) 0.0347(5) Uani 1 1 d . . . . .
C33 C 0.9190(3) 0.2014(2) 0.28915(15) 0.0439(6) Uani 1 1 d . . . . .
H33 H 0.908715 0.219880 0.334122 0.053 Uiso 1 1 calc R . . . .
C34 C 1.0304(3) 0.1089(2) 0.25832(17) 0.0506(7) Uani 1 1 d . . . . .
H34 H 1.095586 0.064832 0.282177 0.061 Uiso 1 1 calc R . . . .
C35 C 1.0468(3) 0.0806(2) 0.19321(18) 0.0528(7) Uani 1 1 d . . . . .
H35 H 1.123589 0.017315 0.172162 0.063 Uiso 1 1 calc R . . . .
C36 C 0.9516(3) 0.1441(2) 0.15851(16) 0.0475(6) Uani 1 1 d . . . . .
H36 H 0.961618 0.124520 0.113747 0.057 Uiso 1 1 calc R . . . .
C37 C 0.8420(3) 0.2363(2) 0.18957(13) 0.0365(5) Uani 1 1 d . . . . .
C38 C 0.7593(3) 0.3842(2) 0.12554(11) 0.0360(5) Uani 1 1 d . . . . .
C39 C 0.8934(3) 0.3949(3) 0.10535(13) 0.0442(6) Uani 1 1 d . . . . .
H39 H 0.979428 0.340773 0.111533 0.053 Uiso 1 1 calc R . . . .
C40 C 0.8996(3) 0.4856(3) 0.07610(14) 0.0520(8) Uani 1 1 d . . . . .
H40 H 0.990635 0.494640 0.063072 0.062 Uiso 1 1 calc R . . . .
C41 C 0.7759(4) 0.5636(3) 0.06543(14) 0.0495(7) Uani 1 1 d . . . . .
H41 H 0.782307 0.624834 0.044220 0.059 Uiso 1 1 calc R . . . .
C42 C 0.6408(3) 0.5521(2) 0.08603(12) 0.0411(6) Uani 1 1 d . . . . .
H42 H 0.555588 0.605480 0.078557 0.049 Uiso 1 1 calc R . . . .
C43 C 0.6309(3) 0.4629(2) 0.11736(11) 0.0336(5) Uani 1 1 d . . . . .
C44 C 0.4420(3) 0.3446(2) 0.11301(13) 0.0351(5) Uani 1 1 d . . . . .
C45 C 0.5291(4) 0.3038(2) 0.05091(15) 0.0484(7) Uani 1 1 d . . . . .
H45 H 0.602503 0.330818 0.031616 0.058 Uiso 1 1 calc R . . . .
C46 C 0.5097(5) 0.2237(3) 0.01685(18) 0.0655(9) Uani 1 1 d . . . . .
H46 H 0.570596 0.195489 -0.025376 0.079 Uiso 1 1 calc R . . . .
C47 C 0.4013(5) 0.1847(3) 0.0443(2) 0.0682(10) Uani 1 1 d . . . . .
H47 H 0.387157 0.130620 0.020713 0.082 Uiso 1 1 calc R . . . .
C48 C 0.3146(4) 0.2248(3) 0.1059(2) 0.0606(9) Uani 1 1 d . . . . .
H48 H 0.240288 0.198351 0.124664 0.073 Uiso 1 1 calc R . . . .
C49 C 0.3348(3) 0.3033(2) 0.14077(16) 0.0470(6) Uani 1 1 d . . . . .
H49 H 0.275788 0.329262 0.183622 0.056 Uiso 1 1 calc R . . . .
C50 C 0.3249(3) 0.5710(2) 0.13923(12) 0.0339(5) Uani 1 1 d . . . . .
C51 C 0.2551(3) 0.5719(2) 0.08878(14) 0.0420(6) Uani 1 1 d . . . . .
H51 H 0.274385 0.507253 0.063990 0.050 Uiso 1 1 calc R . . . .
C52 C 0.1574(4) 0.6670(3) 0.07461(17) 0.0549(8) Uani 1 1 d . . . . .
H52 H 0.110643 0.667223 0.039979 0.066 Uiso 1 1 calc R . . . .
C53 C 0.1280(4) 0.7616(3) 0.11093(18) 0.0612(9) Uani 1 1 d . . . . .
H53 H 0.061569 0.826752 0.101120 0.073 Uiso 1 1 calc R . . . .
C54 C 0.1960(4) 0.7606(2) 0.16156(17) 0.0579(8) Uani 1 1 d . . . . .
H54 H 0.175340 0.825028 0.186918 0.070 Uiso 1 1 calc R . . . .
C55 C 0.2940(3) 0.6659(2) 0.17523(14) 0.0451(6) Uani 1 1 d . . . . .
H55 H 0.340791 0.666049 0.209807 0.054 Uiso 1 1 calc R . . . .
F1 F 0.2408(2) 0.94321(17) 0.35523(14) 0.0794(7) Uani 1 1 d . . . . .
F2 F 0.3426(3) 0.7778(2) 0.30221(15) 0.0931(9) Uani 1 1 d . . . . .
F3 F 0.4685(3) 0.88836(19) 0.29104(16) 0.0960(9) Uani 1 1 d . . . . .
F4 F 0.4247(7) 0.8121(4) 0.3800(3) 0.193(2) Uani 1 1 d . . . . .
B1 B 0.3622(4) 0.8612(3) 0.3268(3) 0.0666(12) Uani 1 1 d . . . . .

loop_
_atom_site_aniso_label
_atom_site_aniso_U_11
_atom_site_aniso_U_22
_atom_site_aniso_U_33
_atom_site_aniso_U_23
_atom_site_aniso_U_13
_atom_site_aniso_U_12
Cu1 0.02491(15) 0.02943(15) 0.03148(15) 0.00307(11) -0.00442(11) -0.01093(11)
P1 0.0246(3) 0.0325(3) 0.0330(3) 0.0004(2) -0.0073(2) -0.0086(2)
P2 0.0291(3) 0.0326(3) 0.0301(3) 0.0036(2) -0.0066(2) -0.0146(2)
O1 0.0311(8) 0.0410(9) 0.0385(9) 0.0007(7) -0.0061(7) -0.0134(7)
N1 0.0295(9) 0.0273(9) 0.0361(10) 0.0052(7) -0.0099(8) -0.0112(8)
N2 0.0266(9) 0.0240(9) 0.0356(10) 0.0012(7) -0.0048(7) -0.0086(7)
N3 0.0264(9) 0.0268(9) 0.0417(11) 0.0009(8) -0.0039(8) -0.0093(7)
C1 0.0425(15) 0.0330(13) 0.0666(19) -0.0025(13) 0.0004(13) -0.0093(11)
C2 0.0361(12) 0.0271(11) 0.0421(13) 0.0052(9) -0.0114(10) -0.0114(9)
C3 0.0481(15) 0.0284(12) 0.0565(16) 0.0089(11) -0.0156(13) -0.0184(11)
C4 0.0474(15) 0.0396(14) 0.0563(16) 0.0158(12) -0.0124(13) -0.0263(12)
C5 0.0351(12) 0.0345(12) 0.0485(14) 0.0075(11) -0.0042(11) -0.0156(10)
C6 0.0299(11) 0.0306(11) 0.0326(11) 0.0053(9) -0.0095(9) -0.0122(9)
C7 0.0266(10) 0.0319(11) 0.0301(11) 0.0023(8) -0.0068(8) -0.0111(9)
C8 0.0272(11) 0.0334(12) 0.0396(12) 0.0033(9) -0.0039(9) -0.0119(9)
C9 0.0265(10) 0.0321(11) 0.0348(11) 0.0011(9) -0.0064(9) -0.0090(9)
C10 0.0255(11) 0.0329(12) 0.0411(13) 0.0013(10) -0.0060(9) -0.0066(9)
C11 0.0384(13) 0.0329(12) 0.0452(14) 0.0037(10) -0.0126(11) -0.0105(10)
C12 0.0414(14) 0.0344(13) 0.0594(17) 0.0103(12) -0.0172(13) -0.0084(11)
C13 0.0355(14) 0.0468(16) 0.083(2) 0.0103(15) -0.0251(15) -0.0035(12)
C14 0.0247(12) 0.0503(17) 0.081(2) 0.0086(16) -0.0039(13) -0.0008(12)
C15 0.0268(12) 0.0424(15) 0.0687(19) 0.0106(13) -0.0050(12) -0.0080(11)
C16 0.0411(16) 0.0575(19) 0.062(2) -0.0036(16) 0.0030(14) 0.0118(14)
C17 0.0436(15) 0.0445(15) 0.0517(16) -0.0158(13) -0.0119(13) 0.0049(12)
C18 0.0339(12) 0.0404(14) 0.0413(13) -0.0050(11) -0.0096(10) 0.0012(11)
C19 0.0418(15) 0.0309(13) 0.078(2) -0.0055(13) -0.0179(14) -0.0031(11)
C20 0.0301(12) 0.0426(14) 0.0354(12) -0.0021(10) -0.0085(10) -0.0014(10)
C21 0.0596(18) 0.0450(15) 0.0417(15) 0.0078(12) -0.0124(13) -0.0106(14)
C22 0.073(2) 0.060(2) 0.0450(17) 0.0155(15) -0.0095(16) -0.0054(17)
C23 0.061(2) 0.089(3) 0.0364(15) 0.0044(17) -0.0165(15) 0.009(2)
C24 0.0520(19) 0.108(3) 0.0469(18) -0.018(2) -0.0202(15) -0.011(2)
C25 0.0415(15) 0.076(2) 0.0433(15) -0.0088(14) -0.0134(12) -0.0175(15)
C26 0.0322(12) 0.0403(13) 0.0351(12) -0.0041(10) -0.0061(9) -0.0150(10)
C27 0.0423(15) 0.0414(15) 0.0638(18) -0.0049(13) -0.0067(13) -0.0175(12)
C28 0.069(2) 0.0387(16) 0.085(3) -0.0003(16) -0.0116(19) -0.0258(16)
C29 0.074(2) 0.064(2) 0.0525(17) -0.0065(15) -0.0017(16) -0.0491(19)
C30 0.0450(16) 0.073(2) 0.0479(16) -0.0027(14) -0.0051(13) -0.0355(15)
C31 0.0329(13) 0.0563(16) 0.0459(15) 0.0004(12) -0.0078(11) -0.0199(12)
C32 0.0282(11) 0.0318(11) 0.0429(13) 0.0022(10) -0.0070(10) -0.0103(9)
C33 0.0340(13) 0.0422(14) 0.0519(16) 0.0051(12) -0.0121(11) -0.0083(11)
C34 0.0363(14) 0.0380(14) 0.071(2) 0.0097(13) -0.0122(13) -0.0063(11)
C35 0.0397(15) 0.0339(13) 0.072(2) -0.0027(13) -0.0024(14) -0.0050(11)
C36 0.0409(14) 0.0400(14) 0.0530(16) -0.0084(12) -0.0017(12) -0.0098(12)
C37 0.0289(11) 0.0346(12) 0.0433(13) -0.0002(10) -0.0047(10) -0.0106(10)
C38 0.0350(12) 0.0484(14) 0.0267(11) -0.0008(10) -0.0031(9) -0.0201(11)
C39 0.0347(13) 0.0652(18) 0.0344(13) 0.0019(12) -0.0038(10) -0.0227(13)
C40 0.0453(16) 0.087(2) 0.0360(13) 0.0079(14) -0.0045(12) -0.0411(16)
C41 0.0553(17) 0.0652(19) 0.0391(14) 0.0116(13) -0.0054(12) -0.0388(16)
C42 0.0451(14) 0.0530(16) 0.0317(12) 0.0082(11) -0.0078(10) -0.0263(12)
C43 0.0342(12) 0.0437(13) 0.0275(10) 0.0008(9) -0.0053(9) -0.0209(10)
C44 0.0367(12) 0.0317(11) 0.0409(13) 0.0030(10) -0.0135(10) -0.0146(10)
C45 0.0556(17) 0.0480(16) 0.0442(15) -0.0033(12) -0.0084(13) -0.0237(14)
C46 0.084(3) 0.058(2) 0.0557(19) -0.0122(16) -0.0125(18) -0.0303(19)
C47 0.089(3) 0.0524(19) 0.080(3) -0.0037(17) -0.037(2) -0.0354(19)
C48 0.060(2) 0.0572(19) 0.084(2) 0.0100(17) -0.0288(18) -0.0368(17)
C49 0.0416(14) 0.0526(16) 0.0557(17) 0.0068(13) -0.0137(12) -0.0263(13)
C50 0.0341(12) 0.0361(12) 0.0333(11) 0.0067(9) -0.0063(9) -0.0157(10)
C51 0.0392(13) 0.0488(15) 0.0404(13) 0.0066(11) -0.0119(11) -0.0172(12)
C52 0.0476(16) 0.063(2) 0.0542(17) 0.0226(15) -0.0202(14) -0.0159(15)
C53 0.0563(19) 0.0478(17) 0.068(2) 0.0252(16) -0.0098(16) -0.0083(15)
C54 0.072(2) 0.0338(14) 0.0608(19) 0.0098(13) -0.0083(16) -0.0147(14)
C55 0.0556(17) 0.0376(14) 0.0441(14) 0.0063(11) -0.0131(12) -0.0185(12)
F1 0.0612(13) 0.0466(11) 0.118(2) -0.0089(12) 0.0000(12) -0.0174(10)
F2 0.0886(17) 0.0715(15) 0.121(2) -0.0363(14) 0.0194(15) -0.0569(14)
F3 0.0691(14) 0.0571(13) 0.157(3) -0.0143(15) 0.0109(15) -0.0392(12)
F4 0.252(6) 0.169(4) 0.192(5) 0.060(4) -0.150(5) -0.060(4)
B1 0.0436(19) 0.0382(17) 0.117(4) -0.005(2) -0.009(2) -0.0197(15)

loop_
_atom_type_symbol
_atom_type_description
_atom_type_scat_dispersion_real
_atom_type_scat_dispersion_imag
_atom_type_scat_source
C C 0.0033 0.0016 'International Tables Vol C Tables 4.2.6.8 and 6.1.1.4'
H H 0.0000 0.0000 'International Tables Vol C Tables 4.2.6.8 and 6.1.1.4'
B B 0.0013 0.0007 'International Tables Vol C Tables 4.2.6.8 and 6.1.1.4'
Cu Cu 0.3201 1.2651 'International Tables Vol C Tables 4.2.6.8 and 6.1.1.4'
F F 0.0171 0.0103 'International Tables Vol C Tables 4.2.6.8 and 6.1.1.4'
N N 0.0061 0.0033 'International Tables Vol C Tables 4.2.6.8 and 6.1.1.4'
O O 0.0106 0.0060 'International Tables Vol C Tables 4.2.6.8 and 6.1.1.4'
P P 0.1023 0.0942 'International Tables Vol C Tables 4.2.6.8 and 6.1.1.4'

loop_
_geom_angle_atom_site_label_1
_geom_angle_atom_site_label_2
_geom_angle_atom_site_label_3
_geom_angle
_geom_angle_site_symmetry_1
_geom_angle_site_symmetry_3
_geom_angle_publ_flag
P2 Cu1 P1 114.52(2) . . ?
N1 Cu1 P1 112.04(6) . . ?
N1 Cu1 P2 114.93(6) . . ?
N2 Cu1 P1 117.89(6) . . ?
N2 Cu1 P2 113.09(6) . . ?
N2 Cu1 N1 79.88(8) . . ?
C20 P1 Cu1 113.69(9) . . ?
C20 P1 C32 102.58(12) . . ?
C26 P1 Cu1 117.05(9) . . ?
C26 P1 C20 104.65(12) . . ?
C26 P1 C32 100.80(11) . . ?
C32 P1 Cu1 116.14(8) . . ?
C43 P2 Cu1 110.12(8) . . ?
C44 P2 Cu1 116.18(9) . . ?
C44 P2 C43 105.36(12) . . ?
C44 P2 C50 102.94(11) . . ?
C50 P2 Cu1 118.58(8) . . ?
C50 P2 C43 102.00(11) . . ?
C38 O1 C37 118.84(19) . . ?
C2 N1 Cu1 128.56(17) . . ?
C2 N1 C6 118.3(2) . . ?
C6 N1 Cu1 113.09(15) . . ?
N3 N2 Cu1 140.81(15) . . ?
C7 N2 Cu1 112.63(15) . . ?
C7 N2 N3 104.69(18) . . ?
N2 N3 H3 123.6 . . ?
N2 N3 C9 112.77(19) . . ?
C9 N3 H3 123.6 . . ?
H1A C1 H1B 109.5 . . ?
H1A C1 H1C 109.5 . . ?
H1B C1 H1C 109.5 . . ?
C2 C1 H1A 109.5 . . ?
C2 C1 H1B 109.5 . . ?
C2 C1 H1C 109.5 . . ?
N1 C2 C1 117.5(2) . . ?
N1 C2 C3 122.2(2) . . ?
C3 C2 C1 120.4(2) . . ?
C2 C3 H3A 120.4 . . ?
C4 C3 C2 119.2(2) . . ?
C4 C3 H3A 120.4 . . ?
C3 C4 H4 120.1 . . ?
C3 C4 C5 119.8(2) . . ?
C5 C4 H4 120.1 . . ?
C4 C5 H5 121.0 . . ?
C6 C5 C4 118.0(2) . . ?
C6 C5 H5 121.0 . . ?
N1 C6 C5 122.6(2) . . ?
N1 C6 C7 115.7(2) . . ?
C5 C6 C7 121.6(2) . . ?
N2 C7 C6 118.3(2) . . ?
N2 C7 C8 110.7(2) . . ?
C8 C7 C6 130.8(2) . . ?
C7 C8 H8 127.0 . . ?
C9 C8 C7 105.9(2) . . ?
C9 C8 H8 127.0 . . ?
N3 C9 C8 105.9(2) . . ?
N3 C9 C10 122.7(2) . . ?
C8 C9 C10 131.3(2) . . ?
C9 C10 C11 111.0(2) . . ?
C9 C10 C15 109.0(2) . . ?
C9 C10 C18 110.7(2) . . ?
C15 C10 C11 108.3(2) . . ?
C18 C10 C11 108.3(2) . . ?
C18 C10 C15 109.5(2) . . ?
C10 C11 H11A 109.6 . . ?
C10 C11 H11B 109.6 . . ?
H11A C11 H11B 108.1 . . ?
C12 C11 C10 110.3(2) . . ?
C12 C11 H11A 109.6 . . ?
C12 C11 H11B 109.6 . . ?
C11 C12 H12 109.4 . . ?
C11 C12 C19 108.8(2) . . ?
C13 C12 C11 109.6(2) . . ?
C13 C12 H12 109.4 . . ?
C13 C12 C19 110.3(3) . . ?
C19 C12 H12 109.4 . . ?
C12 C13 H13A 109.9 . . ?
C12 C13 H13B 109.9 . . ?
C12 C13 C14 109.1(2) . . ?
H13A C13 H13B 108.3 . . ?
C14 C13 H13A 109.9 . . ?
C14 C13 H13B 109.9 . . ?
C13 C14 H14 109.3 . . ?
C13 C14 C15 109.9(3) . . ?
C15 C14 H14 109.3 . . ?
C16 C14 C13 110.0(3) . . ?
C16 C14 H14 109.3 . . ?
C16 C14 C15 109.0(3) . . ?
C10 C15 H15A 109.7 . . ?
C10 C15 H15B 109.7 . . ?
C14 C15 C10 109.9(2) . . ?
C14 C15 H15A 109.7 . . ?
C14 C15 H15B 109.7 . . ?
H15A C15 H15B 108.2 . . ?
C14 C16 H16A 109.7 . . ?
C14 C16 H16B 109.7 . . ?
C14 C16 C17 109.9(3) . . ?
H16A C16 H16B 108.2 . . ?
C17 C16 H16A 109.7 . . ?
C17 C16 H16B 109.7 . . ?
C16 C17 H17 109.4 . . ?
C16 C17 C18 109.7(3) . . ?
C18 C17 H17 109.4 . . ?
C19 C17 C16 109.5(3) . . ?
C19 C17 H17 109.4 . . ?
C19 C17 C18 109.4(2) . . ?
C10 C18 C17 109.7(2) . . ?
C10 C18 H18A 109.7 . . ?
C10 C18 H18B 109.7 . . ?
C17 C18 H18A 109.7 . . ?
C17 C18 H18B 109.7 . . ?
H18A C18 H18B 108.2 . . ?
C12 C19 H19A 109.8 . . ?
C12 C19 H19B 109.8 . . ?
C17 C19 C12 109.2(3) . . ?
C17 C19 H19A 109.8 . . ?
C17 C19 H19B 109.8 . . ?
H19A C19 H19B 108.3 . . ?
C21 C20 P1 118.3(2) . . ?
C25 C20 P1 123.0(2) . . ?
C25 C20 C21 118.7(3) . . ?
C20 C21 H21 119.5 . . ?
C22 C21 C20 121.0(3) . . ?
C22 C21 H21 119.5 . . ?
C21 C22 H22 120.1 . . ?
C21 C22 C23 119.8(4) . . ?
C23 C22 H22 120.1 . . ?
C22 C23 H23 120.1 . . ?
C24 C23 C22 119.9(3) . . ?
C24 C23 H23 120.1 . . ?
C23 C24 H24 119.7 . . ?
C23 C24 C25 120.6(4) . . ?
C25 C24 H24 119.7 . . ?
C20 C25 C24 120.1(4) . . ?
C20 C25 H25 120.0 . . ?
C24 C25 H25 120.0 . . ?
C27 C26 P1 118.4(2) . . ?
C27 C26 C31 119.0(3) . . ?
C31 C26 P1 122.6(2) . . ?
C26 C27 H27 120.0 . . ?
C28 C27 C26 120.1(3) . . ?
C28 C27 H27 120.0 . . ?
C27 C28 H28 119.9 . . ?
C29 C28 C27 120.1(3) . . ?
C29 C28 H28 119.9 . . ?
C28 C29 H29 119.9 . . ?
C28 C29 C30 120.1(3) . . ?
C30 C29 H29 119.9 . . ?
C29 C30 H30 119.9 . . ?
C31 C30 C29 120.1(3) . . ?
C31 C30 H30 119.9 . . ?
C26 C31 H31 119.7 . . ?
C30 C31 C26 120.5(3) . . ?
C30 C31 H31 119.7 . . ?
C33 C32 P1 123.4(2) . . ?
C37 C32 P1 120.02(19) . . ?
C37 C32 C33 116.6(2) . . ?
C32 C33 H33 119.3 . . ?
C34 C33 C32 121.3(3) . . ?
C34 C33 H33 119.3 . . ?
C33 C34 H34 119.9 . . ?
C35 C34 C33 120.2(3) . . ?
C35 C34 H34 119.9 . . ?
C34 C35 H35 120.0 . . ?
C34 C35 C36 120.0(3) . . ?
C36 C35 H35 120.0 . . ?
C35 C36 H36 120.4 . . ?
C37 C36 C35 119.2(3) . . ?
C37 C36 H36 120.4 . . ?
C32 C37 O1 119.2(2) . . ?
C36 C37 O1 118.0(2) . . ?
C36 C37 C32 122.7(3) . . ?
O1 C38 C43 114.8(2) . . ?
C39 C38 O1 123.4(3) . . ?
C39 C38 C43 121.8(3) . . ?
C38 C39 H39 120.6 . . ?
C40 C39 C38 118.7(3) . . ?
C40 C39 H39 120.6 . . ?
C39 C40 H40 119.4 . . ?
C39 C40 C41 121.1(3) . . ?
C41 C40 H40 119.4 . . ?
C40 C41 H41 120.2 . . ?
C40 C41 C42 119.7(3) . . ?
C42 C41 H41 120.2 . . ?
C41 C42 H42 119.8 . . ?
C43 C42 C41 120.3(3) . . ?
C43 C42 H42 119.8 . . ?
C38 C43 P2 117.02(18) . . ?
C42 C43 P2 124.0(2) . . ?
C42 C43 C38 118.3(2) . . ?
C45 C44 P2 122.9(2) . . ?
C45 C44 C49 118.9(3) . . ?
C49 C44 P2 118.2(2) . . ?
C44 C45 H45 119.8 . . ?
C44 C45 C46 120.4(3) . . ?
C46 C45 H45 119.8 . . ?
C45 C46 H46 119.9 . . ?
C45 C46 C47 120.2(3) . . ?
C47 C46 H46 119.9 . . ?
C46 C47 H47 120.2 . . ?
C48 C47 C46 119.7(3) . . ?
C48 C47 H47 120.2 . . ?
C47 C48 H48 119.7 . . ?
C47 C48 C49 120.6(3) . . ?
C49 C48 H48 119.7 . . ?
C44 C49 H49 119.9 . . ?
C48 C49 C44 120.2(3) . . ?
C48 C49 H49 119.9 . . ?
C51 C50 P2 123.6(2) . . ?
C55 C50 P2 117.5(2) . . ?
C55 C50 C51 118.9(3) . . ?
C50 C51 H51 119.9 . . ?
C52 C51 C50 120.3(3) . . ?
C52 C51 H51 119.9 . . ?
C51 C52 H52 119.9 . . ?
C53 C52 C51 120.1(3) . . ?
C53 C52 H52 119.9 . . ?
C52 C53 H53 120.2 . . ?
C54 C53 C52 119.6(3) . . ?
C54 C53 H53 120.2 . . ?
C53 C54 H54 120.0 . . ?
C55 C54 C53 120.1(3) . . ?
C55 C54 H54 120.0 . . ?
C50 C55 H55 119.5 . . ?
C54 C55 C50 120.9(3) . . ?
C54 C55 H55 119.5 . . ?
F1 B1 F4 105.6(5) . . ?
F2 B1 F1 116.0(3) . . ?
F2 B1 F4 98.6(4) . . ?
F3 B1 F1 115.1(3) . . ?
F3 B1 F2 116.0(4) . . ?
F3 B1 F4 102.2(4) . . ?

loop_
_geom_bond_atom_site_label_1
_geom_bond_atom_site_label_2
_geom_bond_distance
_geom_bond_site_symmetry_2
_geom_bond_publ_flag
Cu1 P1 2.2743(6) . ?
Cu1 P2 2.2707(7) . ?
Cu1 N1 2.1013(19) . ?
Cu1 N2 2.0840(19) . ?
P1 C20 1.831(3) . ?
P1 C26 1.822(3) . ?
P1 C32 1.836(3) . ?
P2 C43 1.829(2) . ?
P2 C44 1.818(2) . ?
P2 C50 1.827(3) . ?
O1 C37 1.402(3) . ?
O1 C38 1.386(3) . ?
N1 C2 1.349(3) . ?
N1 C6 1.354(3) . ?
N2 N3 1.354(3) . ?
N2 C7 1.341(3) . ?
N3 H3 0.8800 . ?
N3 C9 1.355(3) . ?
C1 H1A 0.9800 . ?
C1 H1B 0.9800 . ?
C1 H1C 0.9800 . ?
C1 C2 1.493(4) . ?
C2 C3 1.386(4) . ?
C3 H3A 0.9500 . ?
C3 C4 1.373(4) . ?
C4 H4 0.9500 . ?
C4 C5 1.397(4) . ?
C5 H5 0.9500 . ?
C5 C6 1.387(3) . ?
C6 C7 1.462(3) . ?
C7 C8 1.403(3) . ?
C8 H8 0.9500 . ?
C8 C9 1.377(3) . ?
C9 C10 1.504(3) . ?
C10 C11 1.542(4) . ?
C10 C15 1.541(4) . ?
C10 C18 1.538(4) . ?
C11 H11A 0.9900 . ?
C11 H11B 0.9900 . ?
C11 C12 1.536(4) . ?
C12 H12 1.0000 . ?
C12 C13 1.521(4) . ?
C12 C19 1.540(4) . ?
C13 H13A 0.9900 . ?
C13 H13B 0.9900 . ?
C13 C14 1.524(5) . ?
C14 H14 1.0000 . ?
C14 C15 1.536(4) . ?
C14 C16 1.522(6) . ?
C15 H15A 0.9900 . ?
C15 H15B 0.9900 . ?
C16 H16A 0.9900 . ?
C16 H16B 0.9900 . ?
C16 C17 1.531(5) . ?
C17 H17 1.0000 . ?
C17 C18 1.540(4) . ?
C17 C19 1.520(5) . ?
C18 H18A 0.9900 . ?
C18 H18B 0.9900 . ?
C19 H19A 0.9900 . ?
C19 H19B 0.9900 . ?
C20 C21 1.389(4) . ?
C20 C25 1.385(4) . ?
C21 H21 0.9500 . ?
C21 C22 1.380(4) . ?
C22 H22 0.9500 . ?
C22 C23 1.386(6) . ?
C23 H23 0.9500 . ?
C23 C24 1.364(7) . ?
C24 H24 0.9500 . ?
C24 C25 1.396(5) . ?
C25 H25 0.9500 . ?
C26 C27 1.392(4) . ?
C26 C31 1.401(4) . ?
C27 H27 0.9500 . ?
C27 C28 1.389(4) . ?
C28 H28 0.9500 . ?
C28 C29 1.381(5) . ?
C29 H29 0.9500 . ?
C29 C30 1.386(5) . ?
C30 H30 0.9500 . ?
C30 C31 1.373(4) . ?
C31 H31 0.9500 . ?
C32 C33 1.398(4) . ?
C32 C37 1.396(4) . ?
C33 H33 0.9500 . ?
C33 C34 1.387(4) . ?
C34 H34 0.9500 . ?
C34 C35 1.377(5) . ?
C35 H35 0.9500 . ?
C35 C36 1.382(5) . ?
C36 H36 0.9500 . ?
C36 C37 1.378(4) . ?
C38 C39 1.386(4) . ?
C38 C43 1.398(4) . ?
C39 H39 0.9500 . ?
C39 C40 1.379(5) . ?
C40 H40 0.9500 . ?
C40 C41 1.380(5) . ?
C41 H41 0.9500 . ?
C41 C42 1.400(4) . ?
C42 H42 0.9500 . ?
C42 C43 1.390(4) . ?
C44 C45 1.388(4) . ?
C44 C49 1.403(4) . ?
C45 H45 0.9500 . ?
C45 C46 1.388(4) . ?
C46 H46 0.9500 . ?
C46 C47 1.390(6) . ?
C47 H47 0.9500 . ?
C47 C48 1.377(6) . ?
C48 H48 0.9500 . ?
C48 C49 1.383(4) . ?
C49 H49 0.9500 . ?
C50 C51 1.394(4) . ?
C50 C55 1.385(4) . ?
C51 H51 0.9500 . ?
C51 C52 1.389(4) . ?
C52 H52 0.9500 . ?
C52 C53 1.388(5) . ?
C53 H53 0.9500 . ?
C53 C54 1.385(5) . ?
C54 H54 0.9500 . ?
C54 C55 1.383(4) . ?
C55 H55 0.9500 . ?
F1 B1 1.340(4) . ?
F2 B1 1.331(4) . ?
F3 B1 1.330(5) . ?
F4 B1 1.447(7) . ?

loop_
_smtbx_masks_void_nr
_smtbx_masks_void_average_x
_smtbx_masks_void_average_y
_smtbx_masks_void_average_z
_smtbx_masks_void_volume
_smtbx_masks_void_count_electrons
_smtbx_masks_void_content
1 -0.494 0.000 0.000 390.3 113.9 ?
